data_4501141
loop_
_publ_author_name
'Mukherjee, Arijit'
'Desiraju, Gautam R.'

_publ_section_title
;
 Halogen Bonding and Structural Modularity in 2,3,4- and
 3,4,5-Trichlorophenol
;
_journal_issue 9
_journal_name_full 'Crystal Growth &amp; Design'
_journal_page_first 3735
_journal_paper_doi 10.1021/cg2007815
_journal_volume 11
_journal_year 2011
_chemical_formula_sum 'C6 H3 Cl3 O'
_chemical_formula_weight 197.43
_chemical_name_common 2,3,4-Trichlorophenol
_chemical_name_systematic
;
 ?
;
_space_group_IT_number 14
_symmetry_space_group_name_Hall '-P 2yn'
_symmetry_space_group_name_H-M 'P 1 21/n 1'
_atom_sites_solution_hydrogens geom
_atom_sites_solution_primary direct
_atom_sites_solution_secondary difmap
_audit_creation_method SHELXL-97
_cell_angle_alpha 90.00
_cell_angle_beta 96.902(7)
_cell_angle_gamma 90.00
_cell_formula_units_Z 4
_cell_length_a 3.8010(6)
_cell_length_b 12.7973(17)
_cell_length_c 14.816(3)
_cell_measurement_reflns_used 1914
_cell_measurement_temperature 150(2)
_cell_measurement_theta_max 27.5
_cell_measurement_theta_min 1.6
_cell_volume 715.5(2)
_computing_cell_refinement
;
CrystalClear-SM Expert 2.0 rc14 (Rigaku, 2009)
;
_computing_data_collection
;
CrystalClear-SM Expert 2.0 rc14 (Rigaku, 2009)
;
_computing_data_reduction
;
CrystalClear-SM Expert 2.0 rc14 (Rigaku, 2009)
;
_computing_structure_refinement 'SHELXL-97 (Sheldrick, 2008)'
_computing_structure_solution 'SHELXL-97 (Sheldrick, 2008)'
_diffrn_ambient_temperature 150(2)
_diffrn_detector_area_resol_mean 13.6612
_diffrn_measured_fraction_theta_full 0.999
_diffrn_measured_fraction_theta_max 0.999
_diffrn_measurement_device
;
XtaLABmini: Fixed Chi 2 circle
;
_diffrn_measurement_device_type
;
Rigaku Mercury375R (2x2 bin mode)
;
_diffrn_radiation_monochromator graphite
_diffrn_radiation_source 'fine-focus sealed tube'
_diffrn_radiation_type MoK\a
_diffrn_radiation_wavelength 0.71073
_diffrn_reflns_av_R_equivalents 0.0812
_diffrn_reflns_av_sigmaI/netI 0.0505
_diffrn_reflns_limit_h_max 4
_diffrn_reflns_limit_h_min -4
_diffrn_reflns_limit_k_max 16
_diffrn_reflns_limit_k_min -16
_diffrn_reflns_limit_l_max 19
_diffrn_reflns_limit_l_min -19
_diffrn_reflns_number 7381
_diffrn_reflns_theta_full 27.50
_diffrn_reflns_theta_max 27.50
_diffrn_reflns_theta_min 2.11
_exptl_absorpt_coefficient_mu 1.195
_exptl_absorpt_correction_T_max 0.9427
_exptl_absorpt_correction_T_min 0.5864
_exptl_absorpt_correction_type multi-scan
_exptl_absorpt_process_details 'Jacobson, R. (1998) Private communication'
_exptl_crystal_colour colourless
_exptl_crystal_density_diffrn 1.833
_exptl_crystal_density_method 'not measured'
_exptl_crystal_description plate
_exptl_crystal_F_000 392
_exptl_crystal_size_max 0.50
_exptl_crystal_size_mid 0.10
_exptl_crystal_size_min 0.05
_refine_diff_density_max 0.383
_refine_diff_density_min -0.365
_refine_diff_density_rms 0.094
_refine_ls_extinction_method none
_refine_ls_goodness_of_fit_ref 1.159
_refine_ls_hydrogen_treatment constr
_refine_ls_matrix_type full
_refine_ls_number_parameters 92
_refine_ls_number_reflns 1636
_refine_ls_number_restraints 0
_refine_ls_restrained_S_all 1.159
_refine_ls_R_factor_all 0.0363
_refine_ls_R_factor_gt 0.0326
_refine_ls_shift/su_max 0.006
_refine_ls_shift/su_mean 0.000
_refine_ls_structure_factor_coef Fsqd
_refine_ls_weighting_details 'calc w=1/[\s^2^(Fo^2^)+(0.0458P)^2^+0.3327P] where P=(Fo^2^+2Fc^2^)/3'
_refine_ls_weighting_scheme calc
_refine_ls_wR_factor_gt 0.0842
_refine_ls_wR_factor_ref 0.1027
_reflns_number_gt 1517
_reflns_number_total 1636
_reflns_threshold_expression >2\s(I)
_cod_data_source_file cg2007815_si_007.cif
_cod_data_source_block datam
_cod_depositor_comments
;
The following automatic conversions were performed:

'_exptl_absorpt_correction_type' value 'Multi-scan' changed to
'multi-scan' according to
/home/saulius/struct/CIF-dictionaries/cif_core.dic dictionary named
'cif_core.dic' version 2.4.1 from 2010-06-29.

Automatic conversion script
Id: cif_fix_values 1715 2011-07-08 13:25:40Z adriana 
;
_cod_original_sg_symbol_H-M 'P 21/n'
_cod_database_code 4501141

loop_
_symmetry_equiv_pos_as_xyz
'x, y, z'
'-x+1/2, y+1/2, -z+1/2'
'-x, -y, -z'
'x-1/2, -y-1/2, z-1/2'

loop_
_atom_site_label
_atom_site_type_symbol
_atom_site_fract_x
_atom_site_fract_y
_atom_site_fract_z
_atom_site_U_iso_or_equiv
_atom_site_adp_type
_atom_site_occupancy
_atom_site_symmetry_multiplicity
_atom_site_calc_flag
_atom_site_refinement_flags
Cl1 Cl 0.17950(14) 0.78498(4) 0.15870(4) 0.02312(17) Uani 1 1 d .
Cl2 Cl 0.32716(15) 0.82719(4) 0.36907(4) 0.02367(17) Uani 1 1 d .
Cl3 Cl -0.19900(15) 0.57466(4) 0.08989(4) 0.02736(18) Uani 1 1 d .
O1 O 0.0914(5) 0.65481(13) 0.48187(11) 0.0317(4) Uani 1 1 d .
H1 H 0.2310 0.7053 0.4930 0.048 Uiso 1 1 calc R
C6 C -0.1035(6) 0.60038(16) 0.20514(14) 0.0187(4) Uani 1 1 d .
C4 C -0.1272(6) 0.54630(16) 0.35981(15) 0.0226(5) Uani 1 1 d .
H4 H -0.1915 0.4959 0.4020 0.027 Uiso 1 1 calc R
C2 C 0.1266(5) 0.71244(15) 0.32796(14) 0.0182(4) Uani 1 1 d .
C1 C 0.0600(5) 0.69364(15) 0.23516(14) 0.0175(4) Uani 1 1 d .
C3 C 0.0343(6) 0.63879(16) 0.39087(14) 0.0204(4) Uani 1 1 d .
C5 C -0.1945(6) 0.52732(15) 0.26769(16) 0.0210(4) Uani 1 1 d .
H5 H -0.3041 0.4636 0.2468 0.025 Uiso 1 1 calc R

loop_
_atom_site_aniso_label
_atom_site_aniso_U_11
_atom_site_aniso_U_22
_atom_site_aniso_U_33
_atom_site_aniso_U_23
_atom_site_aniso_U_13
_atom_site_aniso_U_12
Cl1 0.0284(3) 0.0205(3) 0.0212(3) 0.00595(17) 0.0062(2) -0.00027(18)
Cl2 0.0283(3) 0.0177(3) 0.0248(3) -0.00316(18) 0.0022(2) -0.00325(18)
Cl3 0.0355(3) 0.0272(3) 0.0188(3) -0.00407(19) 0.0008(2) -0.0002(2)
O1 0.0501(11) 0.0292(9) 0.0152(8) 0.0007(6) 0.0019(7) -0.0078(8)
C6 0.0203(10) 0.0191(10) 0.0166(10) -0.0017(7) 0.0014(8) 0.0038(8)
C4 0.0266(11) 0.0174(10) 0.0245(11) 0.0044(8) 0.0051(9) 0.0005(8)
C2 0.0182(10) 0.0149(9) 0.0212(11) -0.0001(7) 0.0019(8) 0.0001(7)
C1 0.0179(10) 0.0150(9) 0.0200(10) 0.0030(7) 0.0037(8) 0.0029(7)
C3 0.0239(11) 0.0198(10) 0.0177(10) 0.0009(7) 0.0030(8) 0.0029(8)
C5 0.0224(10) 0.0148(9) 0.0259(11) -0.0007(8) 0.0037(8) -0.0008(8)

loop_
_atom_type_symbol
_atom_type_description
_atom_type_scat_dispersion_real
_atom_type_scat_dispersion_imag
_atom_type_scat_source
C C 0.0033 0.0016 'International Tables Vol C Tables 4.2.6.8 and 6.1.1.4'
H H 0.0000 0.0000 'International Tables Vol C Tables 4.2.6.8 and 6.1.1.4'
O O 0.0106 0.0060 'International Tables Vol C Tables 4.2.6.8 and 6.1.1.4'
Cl Cl 0.1484 0.1585 'International Tables Vol C Tables 4.2.6.8 and 6.1.1.4'

loop_
_geom_angle_atom_site_label_1
_geom_angle_atom_site_label_2
_geom_angle_atom_site_label_3
_geom_angle
C3 O1 H1 109.5
C5 C6 C1 120.0(2)
C5 C6 Cl3 119.33(16)
C1 C6 Cl3 120.62(16)
C5 C4 C3 120.06(19)
C5 C4 H4 120.0
C3 C4 H4 120.0
C1 C2 C3 120.81(19)
C1 C2 Cl2 121.03(16)
C3 C2 Cl2 118.16(16)
C2 C1 C6 119.05(19)
C2 C1 Cl1 120.09(16)
C6 C1 Cl1 120.86(16)
O1 C3 C4 118.11(19)
O1 C3 C2 122.53(19)
C4 C3 C2 119.4(2)
C4 C5 C6 120.67(19)
C4 C5 H5 119.7
C6 C5 H5 119.7

loop_
_geom_bond_atom_site_label_1
_geom_bond_atom_site_label_2
_geom_bond_distance
Cl1 C1 1.726(2)
Cl2 C2 1.731(2)
Cl3 C6 1.734(2)
O1 C3 1.355(3)
O1 H1 0.8400
C6 C5 1.389(3)
C6 C1 1.394(3)
C4 C5 1.380(3)
C4 C3 1.386(3)
C4 H4 0.9500
C2 C1 1.389(3)
C2 C3 1.400(3)
C5 H5 0.9500

loop_
_geom_torsion_atom_site_label_1
_geom_torsion_atom_site_label_2
_geom_torsion_atom_site_label_3
_geom_torsion_atom_site_label_4
_geom_torsion
C3 C2 C1 C6 0.5(3)
Cl2 C2 C1 C6 -179.69(15)
C3 C2 C1 Cl1 -179.44(16)
Cl2 C2 C1 Cl1 0.4(3)
C5 C6 C1 C2 -0.6(3)
Cl3 C6 C1 C2 178.84(16)
C5 C6 C1 Cl1 179.33(16)
Cl3 C6 C1 Cl1 -1.2(2)
C5 C4 C3 O1 179.2(2)
C5 C4 C3 C2 0.2(3)
C1 C2 C3 O1 -179.2(2)
Cl2 C2 C3 O1 1.0(3)
C1 C2 C3 C4 -0.3(3)
Cl2 C2 C3 C4 179.90(16)
C3 C4 C5 C6 -0.3(3)
C1 C6 C5 C4 0.5(3)
Cl3 C6 C5 C4 -178.94(17)

loop_
_cod_related_entry_id
_cod_related_entry_database
_cod_related_entry_code
1 ChemSpider 25672
